data_2021763
loop_
_publ_author_name
'Jin, Guoxia'
'Ji, Yuqi'
'Wang, Teng'
'Sun, Yanyan'
'Li, Yulong'
'Zhu, Guiying'
'Ma, Jianping'

_publ_section_title
;
 Syntheses and characterization of dinuclear and tetranuclear AgI
 supramolecular complexes generated from symmetric and asymmetric
 molecular clips containing oxadiazole rings
;
_journal_coeditor_code YF3187
_journal_issue 10
_journal_name_full 'Acta Crystallographica Section C Structural Chemistry'
_journal_paper_doi 10.1107/S2053229619011744
_journal_volume 75
_journal_year 2019
_chemical_formula_iupac '[Ag2 (C2 F3 O2)2 (C12 H8 N4 O1)2]'
_chemical_formula_moiety 'C28 H16 Ag2 F6 N8 O6'
_chemical_formula_sum 'C28 H16 Ag2 F6 N8 O6'
_chemical_formula_weight 890.23
_chemical_name_systematic
;
<i>catena</i>-Poly[[di-\m-trifluoroacetato-disilver(I)]-bis[\m-2,5-\
bis(pyridin-3-yl)-1,3,4-oxadiazole]]
;
_space_group_crystal_system triclinic
_space_group_IT_number 2
_space_group_name_Hall '-P 1'
_space_group_name_H-M_alt 'P -1'
_symmetry_space_group_name_Hall '-P 1'
_symmetry_space_group_name_H-M 'P -1'
_atom_sites_solution_hydrogens geom
_atom_sites_solution_primary direct
_atom_sites_solution_secondary difmap
_cell_angle_alpha 78.970(16)
_cell_angle_beta 82.579(14)
_cell_angle_gamma 72.591(16)
_cell_formula_units_Z 1
_cell_length_a 7.4159(12)
_cell_length_b 9.5352(18)
_cell_length_c 11.158(2)
_cell_measurement_reflns_used 2345
_cell_measurement_temperature 293(2)
_cell_measurement_theta_max 70.7620
_cell_measurement_theta_min 9.7910
_cell_volume 736.8(2)
_computing_cell_refinement
;
CrysAlis PRO (Rigaku OD, 2015)
;
_computing_data_collection
;
CrysAlis PRO (Rigaku OD, 2015)
;
_computing_data_reduction
;
CrysAlis PRO (Rigaku OD, 2015)
;
_computing_molecular_graphics
;
OLEX2 (Dolomanov <i>et al.</i>,  2009)
;
_computing_publication_material
;
OLEX2 (Dolomanov <i>et al.</i>,  2009)
;
_computing_structure_refinement
;
SHELXL97 (Sheldrick, 2008)
;
_computing_structure_solution
;
SHELXS97 (Sheldrick, 2008)
;
_diffrn_ambient_temperature 293(2)
_diffrn_detector 'CCD plate'
_diffrn_detector_area_resol_mean 16.0793
_diffrn_measured_fraction_theta_full 0.9931
_diffrn_measured_fraction_theta_max 0.5662
_diffrn_measurement_device 'four-circle diffractometer'
_diffrn_measurement_device_type 'Rigaku OD SuperNova Dual source diffractometer with an Eos detector'
_diffrn_measurement_method '\w scans'
_diffrn_radiation_monochromator mirror
_diffrn_radiation_probe x-ray
_diffrn_radiation_type 'Cu K\a'
_diffrn_radiation_wavelength 1.54184
_diffrn_reflns_av_R_equivalents 0.0375
_diffrn_reflns_av_unetI/netI 0.0390
_diffrn_reflns_limit_h_max 8
_diffrn_reflns_limit_h_min -7
_diffrn_reflns_limit_k_max 11
_diffrn_reflns_limit_k_min -11
_diffrn_reflns_limit_l_max 11
_diffrn_reflns_limit_l_min -13
_diffrn_reflns_number 4467
_diffrn_reflns_theta_full 67.06
_diffrn_reflns_theta_max 67.07
_diffrn_reflns_theta_min 4.05
_diffrn_source 'micro-focus sealed X-ray tube'
_exptl_absorpt_coefficient_mu 11.553
_exptl_absorpt_correction_T_max 1.00000
_exptl_absorpt_correction_T_min 0.16274
_exptl_absorpt_correction_type multi-scan
_exptl_absorpt_process_details
;
(CrysAlis PRO; Rigaku OD, 2015)
;
_exptl_crystal_colour colourless
_exptl_crystal_density_diffrn 2.006
_exptl_crystal_density_method 'not measured'
_exptl_crystal_description block
_exptl_crystal_F_000 436
_exptl_crystal_size_max 0.16
_exptl_crystal_size_mid 0.07
_exptl_crystal_size_min 0.05
_refine_diff_density_max 1.565
_refine_diff_density_min -1.328
_refine_ls_extinction_coef 0.0077(11)
_refine_ls_extinction_expression Fc^*^=kFc[1+0.001xFc^2^\l^3^/sin(2\q)]^-1/4^
_refine_ls_extinction_method
;
SHELXL (Sheldrick, 2008)
;
_refine_ls_goodness_of_fit_ref 1.033
_refine_ls_hydrogen_treatment mixed
_refine_ls_matrix_type full
_refine_ls_number_parameters 246
_refine_ls_number_reflns 2606
_refine_ls_number_restraints 26
_refine_ls_restrained_S_all 1.042
_refine_ls_R_factor_all 0.0632
_refine_ls_R_factor_gt 0.0613
_refine_ls_shift/su_max 0.001
_refine_ls_shift/su_mean 0.000
_refine_ls_structure_factor_coef Fsqd
_refine_ls_weighting_details 'calc w=1/[\s^2^(Fo^2^)+(0.1341P)^2^+0.9025P] where P=(Fo^2^+2Fc^2^)/3'
_refine_ls_weighting_scheme calc
_refine_ls_wR_factor_gt 0.1690
_refine_ls_wR_factor_ref 0.1735
_reflns_number_gt 2460
_reflns_number_total 2606
_reflns_threshold_expression >2sigma(I)
_cod_data_source_file yf3187sup1.cif
_cod_data_source_block exp_3343
_cod_database_code 2021763

loop_
_space_group_symop_id
_space_group_symop_operation_xyz
1 'x, y, z'
2 '-x, -y, -z'

loop_
_atom_site_type_symbol
_atom_site_label
_atom_site_fract_x
_atom_site_fract_y
_atom_site_fract_z
_atom_site_U_iso_or_equiv
_atom_site_adp_type
_atom_site_calc_flag
_atom_site_refinement_flags
_atom_site_occupancy
_atom_site_symmetry_multiplicity
_atom_site_disorder_group
N N4 -0.0250(7) 0.8101(6) 0.7640(5) 0.0416(11) Uani d . 1 1 .
C C11 0.0595(14) 0.8031(9) 0.9639(7) 0.065(2) Uani d . 1 1 .
H H11 0.0537 0.8525 1.0292 0.078 Uiso calc R 1 1 .
C C9 0.0676(8) 0.6670(6) 0.7695(5) 0.0384(12) Uani d . 1 1 .
H H9 0.0702 0.6204 0.7030 0.046 Uiso calc R 1 1 .
Ag Ag1 0.14795(6) 0.05571(5) 0.40773(3) 0.0477(3) Uani d . 1 1 .
O O1 0.2419(6) 0.3549(5) 0.7856(4) 0.0384(9) Uani d . 1 1 .
N N1 0.2907(7) 0.0137(6) 0.5811(5) 0.0394(11) Uani d . 1 1 .
C C1 0.3863(9) -0.1263(7) 0.6270(6) 0.0436(13) Uani d . 1 1 .
H H1 0.3935 -0.2029 0.5844 0.052 Uiso calc R 1 1 .
N N3 0.3568(11) 0.3429(7) 0.9618(6) 0.0629(17) Uani d . 1 1 .
N N2 0.4162(11) 0.1994(6) 0.9255(5) 0.0589(16) Uani d . 1 1 .
C C7 0.2582(9) 0.4268(7) 0.8766(5) 0.0408(13) Uani d . 1 1 .
C C6 0.3448(8) 0.2133(7) 0.8239(5) 0.0405(12) Uani d . 1 1 .
C C5 0.2798(8) 0.1211(6) 0.6445(5) 0.0371(11) Uani d . 1 1 .
H H5 0.2136 0.2182 0.6139 0.045 Uiso calc R 1 1 .
C C4 0.3625(8) 0.0949(7) 0.7537(5) 0.0378(12) Uani d . 1 1 .
C C8 0.1608(9) 0.5847(7) 0.8713(6) 0.0409(12) Uani d . 1 1 .
C C3 0.4586(9) -0.0486(7) 0.8003(6) 0.0476(14) Uani d . 1 1 .
H H3 0.5126 -0.0702 0.8748 0.057 Uiso calc R 1 1 .
C C10 -0.0302(11) 0.8750(8) 0.8617(7) 0.0537(16) Uani d . 1 1 .
H H10 -0.0990 0.9746 0.8590 0.064 Uiso calc R 1 1 .
C C12 0.1599(12) 0.6544(8) 0.9690(6) 0.0550(17) Uani d . 1 1 .
H H12 0.2255 0.6025 1.0370 0.066 Uiso calc R 1 1 .
C C2 0.4728(9) -0.1600(7) 0.7332(6) 0.0474(14) Uani d . 1 1 .
H H2 0.5413 -0.2575 0.7607 0.057 Uiso calc R 1 1 .
C C14 -0.2676(10) 0.4350(9) 0.6354(7) 0.0552(16) Uani d . 1 1 .
F F1 -0.4475(11) 0.4851(9) 0.6613(13) 0.160(5) Uani d . 1 1 .
C C13 -0.2026(10) 0.2810(9) 0.6161(9) 0.065(2) Uani d D 1 1 .
F F3 -0.2298(19) 0.5245(10) 0.5420(12) 0.186(5) Uani d . 1 1 .
F F2 -0.1809(19) 0.4675(15) 0.7096(14) 0.201(6) Uani d . 1 1 .
O O2 -0.250(2) 0.1776(14) 0.6816(13) 0.084(5) Uani d PDU 0.54(2) 1 1
O O3 -0.1179(14) 0.2702(13) 0.5087(8) 0.058(4) Uani d PDU 0.54(2) 1 1
O O3' -0.161(3) 0.205(2) 0.5347(16) 0.094(6) Uani d PDU 0.46(2) 1 2
O O2' -0.187(4) 0.213(3) 0.7238(16) 0.142(10) Uani d PDU 0.46(2) 1 2

loop_
_atom_site_aniso_label
_atom_site_aniso_U_11
_atom_site_aniso_U_22
_atom_site_aniso_U_33
_atom_site_aniso_U_12
_atom_site_aniso_U_13
_atom_site_aniso_U_23
N4 0.056(3) 0.037(3) 0.034(3) -0.012(2) -0.013(2) -0.007(2)
C11 0.104(6) 0.053(4) 0.045(4) -0.015(4) -0.026(4) -0.020(3)
C9 0.052(3) 0.040(3) 0.026(3) -0.012(2) -0.012(2) -0.009(2)
Ag1 0.0614(4) 0.0467(4) 0.0317(4) -0.0055(2) -0.0176(2) -0.0050(2)
O1 0.051(2) 0.035(2) 0.030(2) -0.0071(17) -0.0160(16) -0.0047(16)
N1 0.043(2) 0.042(3) 0.032(2) -0.005(2) -0.0156(19) -0.006(2)
C1 0.051(3) 0.037(3) 0.041(3) -0.006(2) -0.014(3) -0.007(3)
N3 0.102(5) 0.046(3) 0.038(3) -0.007(3) -0.029(3) -0.010(2)
N2 0.097(5) 0.037(3) 0.041(3) -0.002(3) -0.040(3) -0.003(2)
C7 0.055(3) 0.044(3) 0.028(3) -0.014(3) -0.019(2) -0.006(2)
C6 0.046(3) 0.038(3) 0.036(3) -0.007(2) -0.012(2) -0.004(2)
C5 0.044(3) 0.032(3) 0.032(3) -0.004(2) -0.012(2) -0.002(2)
C4 0.041(3) 0.046(3) 0.027(3) -0.012(2) -0.007(2) -0.005(2)
C8 0.053(3) 0.040(3) 0.031(3) -0.014(3) -0.013(2) -0.004(2)
C3 0.053(3) 0.048(4) 0.038(3) -0.003(3) -0.021(3) -0.005(3)
C10 0.073(4) 0.043(4) 0.047(4) -0.010(3) -0.013(3) -0.016(3)
C12 0.089(5) 0.044(4) 0.034(3) -0.012(3) -0.031(3) -0.005(3)
C2 0.052(3) 0.034(3) 0.049(4) 0.004(2) -0.017(3) -0.006(3)
C14 0.056(4) 0.061(4) 0.055(4) -0.023(3) 0.000(3) -0.018(3)
F1 0.088(4) 0.073(4) 0.306(15) -0.009(3) 0.049(7) -0.069(6)
C13 0.048(4) 0.049(4) 0.096(6) -0.011(3) -0.006(4) -0.014(4)
F3 0.238(13) 0.091(6) 0.185(11) -0.044(7) 0.060(9) 0.029(6)
F2 0.211(11) 0.184(10) 0.260(14) -0.045(9) -0.113(11) -0.120(10)
O2 0.084(5) 0.081(5) 0.085(5) -0.025(2) -0.005(2) -0.013(2)
O3 0.061(4) 0.057(4) 0.056(4) -0.012(2) -0.0047(19) -0.013(2)
O3' 0.095(6) 0.093(6) 0.095(6) -0.027(3) -0.010(2) -0.016(2)
O2' 0.142(10) 0.137(10) 0.145(10) -0.038(5) -0.009(4) -0.020(4)

loop_
_atom_type_symbol
_atom_type_description
_atom_type_scat_dispersion_real
_atom_type_scat_dispersion_imag
_atom_type_scat_source
C C 0.0181 0.0091 'International Tables Vol C Tables 4.2.6.8 and 6.1.1.4'
H H 0.0000 0.0000 'International Tables Vol C Tables 4.2.6.8 and 6.1.1.4'
N N 0.0311 0.0180 'International Tables Vol C Tables 4.2.6.8 and 6.1.1.4'
O O 0.0492 0.0322 'International Tables Vol C Tables 4.2.6.8 and 6.1.1.4'
F F 0.0727 0.0534 'International Tables Vol C Tables 4.2.6.8 and 6.1.1.4'
Ag Ag 0.1306 4.2820 'International Tables Vol C Tables 4.2.6.8 and 6.1.1.4'

loop_
_geom_angle_atom_site_label_1
_geom_angle_atom_site_label_2
_geom_angle_atom_site_label_3
_geom_angle_site_symmetry_1
_geom_angle_site_symmetry_3
_geom_angle
_geom_angle_publ_flag
C9 N4 Ag1 . 2_566 120.9(4) ?
C9 N4 C10 . . 118.2(6) ?
C10 N4 Ag1 . 2_566 120.6(5) ?
C10 C11 H11 . . 120.8 ?
C10 C11 C12 . . 118.5(6) ?
C12 C11 H11 . . 120.8 ?
N4 C9 H9 . . 119.0 ?
N4 C9 C8 . . 122.0(5) ?
C8 C9 H9 . . 119.0 ?
N4 Ag1 Ag1 2_566 2_556 112.71(14) ?
N4 Ag1 N1 2_566 . 155.8(2) y
N4 Ag1 O2 2_566 2_556 92.4(4) y
N4 Ag1 O3 2_566 . 82.1(3) y
N4 Ag1 O3' 2_566 . 88.5(4) ?
N4 Ag1 O3' 2_566 2_556 121.5(4) ?
N1 Ag1 Ag1 . 2_556 80.06(13) ?
N1 Ag1 O2 . 2_556 108.1(4) y
N1 Ag1 O3 . . 85.3(3) y
N1 Ag1 O3' . . 85.2(4) ?
N1 Ag1 O3' . 2_556 82.7(4) ?
O2 Ag1 Ag1 2_556 2_556 92.4(3) ?
O2 Ag1 O3 2_556 . 152.0(4) y
O2 Ag1 O3' 2_556 . 137.1(5) ?
O3 Ag1 Ag1 . 2_556 65.2(3) ?
O3 Ag1 O3' . . 16.5(4) ?
O3' Ag1 Ag1 2_556 2_556 57.0(4) ?
O3' Ag1 Ag1 . 2_556 48.8(5) ?
O3' Ag1 O2 2_556 2_556 40.3(4) ?
O3' Ag1 O3 2_556 . 122.1(3) ?
O3' Ag1 O3' 2_556 . 105.8(4) ?
C6 O1 C7 . . 102.2(5) ?
C1 N1 Ag1 . . 119.5(5) ?
C5 N1 Ag1 . . 122.7(4) ?
C5 N1 C1 . . 117.7(6) ?
N1 C1 H1 . . 118.8 ?
N1 C1 C2 . . 122.5(6) ?
C2 C1 H1 . . 118.8 ?
C7 N3 N2 . . 104.5(5) ?
C6 N2 N3 . . 106.8(5) ?
O1 C7 C8 . . 119.6(5) ?
N3 C7 O1 . . 114.0(6) ?
N3 C7 C8 . . 126.4(6) ?
O1 C6 C4 . . 121.0(5) ?
N2 C6 O1 . . 112.4(5) ?
N2 C6 C4 . . 126.5(6) ?
N1 C5 H5 . . 118.5 ?
N1 C5 C4 . . 122.9(5) ?
C4 C5 H5 . . 118.5 ?
C5 C4 C6 . . 122.3(5) ?
C3 C4 C6 . . 118.8(5) ?
C3 C4 C5 . . 118.9(5) ?
C9 C8 C7 . . 121.2(5) ?
C12 C8 C9 . . 119.0(6) ?
C12 C8 C7 . . 119.8(6) ?
C4 C3 H3 . . 120.9 ?
C4 C3 C2 . . 118.1(6) ?
C2 C3 H3 . . 120.9 ?
N4 C10 C11 . . 123.5(7) ?
N4 C10 H10 . . 118.3 ?
C11 C10 H10 . . 118.3 ?
C11 C12 H12 . . 120.6 ?
C8 C12 C11 . . 118.8(6) ?
C8 C12 H12 . . 120.6 ?
C1 C2 C3 . . 119.8(6) ?
C1 C2 H2 . . 120.1 ?
C3 C2 H2 . . 120.1 ?
F1 C14 C13 . . 115.2(7) ?
F3 C14 F1 . . 105.0(10) ?
F3 C14 C13 . . 112.6(8) ?
F2 C14 F1 . . 109.2(10) ?
F2 C14 C13 . . 115.4(9) ?
F2 C14 F3 . . 97.7(11) ?
O2 C13 C14 . . 125.3(10) ?
O2 C13 O3 . . 122.5(11) ?
O2 C13 O2' . . 41.3(14) ?
O3 C13 C14 . . 111.0(8) ?
O3' C13 C14 . . 141.6(14) ?
O3' C13 O2 . . 87.4(13) ?
O3' C13 O3 . . 35.9(9) ?
O3' C13 O2' . . 116.8(18) ?
O2' C13 C14 . . 101.6(17) ?
O2' C13 O3 . . 139.3(16) ?
C13 O2 Ag1 . 2_556 113.4(10) ?
C13 O3 Ag1 . . 135.1(8) ?
Ag1 O3' Ag1 2_556 . 74.2(4) ?
C13 O3' Ag1 . . 139.8(13) ?
C13 O3' Ag1 . 2_556 117.3(14) ?

loop_
_geom_bond_atom_site_label_1
_geom_bond_atom_site_label_2
_geom_bond_site_symmetry_2
_geom_bond_distance
_geom_bond_publ_flag
N4 C9 . 1.325(8) ?
N4 Ag1 2_566 2.226(5) ?
N4 C10 . 1.344(9) ?
C11 H11 . 0.9300 ?
C11 C10 . 1.356(11) ?
C11 C12 . 1.384(11) ?
C9 H9 . 0.9300 ?
C9 C8 . 1.386(9) ?
Ag1 N4 2_566 2.226(5) y
Ag1 Ag1 2_556 3.0943(10) y
Ag1 N1 . 2.236(5) y
Ag1 O2 2_556 2.482(14) y
Ag1 O3 . 2.690(9) y
Ag1 O3' . 2.696(15) ?
Ag1 O3' 2_556 2.42(2) ?
O1 C7 . 1.366(7) ?
O1 C6 . 1.354(7) ?
N1 C1 . 1.347(10) ?
N1 C5 . 1.330(8) ?
C1 H1 . 0.9300 ?
C1 C2 . 1.359(10) ?
N3 N2 . 1.427(9) ?
N3 C7 . 1.272(9) ?
N2 C6 . 1.280(8) ?
C7 C8 . 1.455(9) ?
C6 C4 . 1.460(8) ?
C5 H5 . 0.9300 ?
C5 C4 . 1.381(8) ?
C4 C3 . 1.375(9) ?
C8 C12 . 1.379(9) ?
C3 H3 . 0.9300 ?
C3 C2 . 1.385(10) ?
C10 H10 . 0.9300 ?
C12 H12 . 0.9300 ?
C2 H2 . 0.9300 ?
C14 F1 . 1.290(10) ?
C14 C13 . 1.451(11) ?
C14 F3 . 1.273(11) ?
C14 F2 . 1.245(11) ?
C13 O2 . 1.223(13) ?
C13 O3 . 1.286(12) ?
C13 O3' . 1.221(14) ?
C13 O2' . 1.254(15) ?
O2 Ag1 2_556 2.482(14) ?
O3' Ag1 2_556 2.42(2) ?

loop_
_geom_torsion_atom_site_label_1
_geom_torsion_atom_site_label_2
_geom_torsion_atom_site_label_3
_geom_torsion_atom_site_label_4
_geom_torsion_site_symmetry_1
_geom_torsion_site_symmetry_4
_geom_torsion
N4 C9 C8 C7 . . 178.6(6)
N4 C9 C8 C12 . . -1.1(10)
N4 Ag1 N1 C1 2_566 . -155.7(5)
N4 Ag1 N1 C5 2_566 . 26.9(8)
N4 Ag1 O3 C13 2_566 . 158.8(11)
N4 Ag1 O3' Ag1 2_566 2_556 122.4(3)
N4 Ag1 O3' C13 2_566 . -124(2)
C9 N4 C10 C11 . . 2.3(11)
C9 C8 C12 C11 . . 2.5(11)
Ag1 N4 C9 C8 2_566 . 173.7(4)
Ag1 N4 C10 C11 2_566 . -172.7(7)
Ag1 Ag1 N1 C1 2_556 . 79.9(5)
Ag1 Ag1 N1 C5 2_556 . -97.5(5)
Ag1 Ag1 O3 C13 2_556 . 39.2(10)
Ag1 Ag1 O3' C13 2_556 . 114(2)
Ag1 N1 C1 C2 . . -178.6(5)
Ag1 N1 C5 C4 . . 177.8(4)
O1 C7 C8 C9 . . -6.7(9)
O1 C7 C8 C12 . . 173.1(6)
O1 C6 C4 C5 . . 1.5(9)
O1 C6 C4 C3 . . -176.0(5)
N1 Ag1 O3 C13 . . -42.0(11)
N1 Ag1 O3' Ag1 . 2_556 -81.0(3)
N1 Ag1 O3' C13 . . 33(2)
N1 C1 C2 C3 . . 2.2(11)
N1 C5 C4 C6 . . -178.2(5)
N1 C5 C4 C3 . . -0.8(9)
C1 N1 C5 C4 . . 0.3(9)
N3 N2 C6 O1 . . 0.6(9)
N3 N2 C6 C4 . . -178.1(6)
N3 C7 C8 C9 . . 175.7(7)
N3 C7 C8 C12 . . -4.5(11)
N2 N3 C7 O1 . . 0.7(9)
N2 N3 C7 C8 . . 178.4(7)
N2 C6 C4 C5 . . 180.0(7)
N2 C6 C4 C3 . . 2.5(10)
C7 O1 C6 N2 . . -0.2(7)
C7 O1 C6 C4 . . 178.6(5)
C7 N3 N2 C6 . . -0.8(9)
C7 C8 C12 C11 . . -177.3(7)
C6 O1 C7 N3 . . -0.4(8)
C6 O1 C7 C8 . . -178.3(5)
C6 C4 C3 C2 . . 179.4(6)
C5 N1 C1 C2 . . -1.0(10)
C5 C4 C3 C2 . . 1.9(9)
C4 C3 C2 C1 . . -2.6(10)
C10 N4 C9 C8 . . -1.2(9)
C10 C11 C12 C8 . . -1.5(13)
C12 C11 C10 N4 . . -0.9(14)
C14 C13 O2 Ag1 . 2_556 169.7(7)
C14 C13 O3 Ag1 . . 154.3(8)
C14 C13 O3' Ag1 . . 99(2)
C14 C13 O3' Ag1 . 2_556 -163.0(10)
F1 C14 C13 O2 . . -45.8(16)
F1 C14 C13 O3 . . 121.6(11)
F1 C14 C13 O3' . . 98(2)
F1 C14 C13 O2' . . -83.2(18)
F3 C14 C13 O2 . . -166.2(14)
F3 C14 C13 O3 . . 1.2(13)
F3 C14 C13 O3' . . -23(2)
F3 C14 C13 O2' . . 156.4(18)
F2 C14 C13 O2 . . 82.9(16)
F2 C14 C13 O3 . . -109.7(13)
F2 C14 C13 O3' . . -134(2)
F2 C14 C13 O2' . . 45.5(19)
O2 Ag1 N1 C1 2_556 . -9.4(6)
O2 Ag1 N1 C5 2_556 . 173.2(5)
O2 Ag1 O3 C13 2_556 . 78.7(14)
O2 Ag1 O3' Ag1 2_556 2_556 30.5(8)
O2 Ag1 O3' C13 2_556 . 144(2)
O2 C13 O3 Ag1 . . -37.9(17)
O2 C13 O3' Ag1 . 2_556 -12.2(13)
O2 C13 O3' Ag1 . . -110(2)
O3 Ag1 N1 C1 . . 145.5(6)
O3 Ag1 N1 C5 . . -31.9(5)
O3 Ag1 O3' Ag1 . 2_556 -170.9(17)
O3 Ag1 O3' C13 . . -57.1(19)
O3 C13 O2 Ag1 . 2_556 3.7(15)
O3 C13 O3' Ag1 . 2_556 156(2)
O3 C13 O3' Ag1 . . 59(2)
O3' Ag1 N1 C1 2_556 . 22.3(7)
O3' Ag1 N1 C1 . . 128.9(7)
O3' Ag1 N1 C5 2_556 . -155.2(6)
O3' Ag1 N1 C5 . . -48.5(6)
O3' Ag1 O3 C13 . . 46.7(14)
O3' Ag1 O3 C13 2_556 . 36.4(13)
O3' Ag1 O3' Ag1 2_556 2_556 0.0
O3' Ag1 O3' C13 2_556 . 114(2)
O3' C13 O2 Ag1 . 2_556 11.5(12)
O3' C13 O3 Ag1 . . -51.3(18)
O2' C13 O2 Ag1 . 2_556 -126(3)
O2' C13 O3 Ag1 . . 13(3)
O2' C13 O3' Ag1 . 2_556 18(2)
O2' C13 O3' Ag1 . . -80(3)

_cod_database_fobs_code 2021763
